data_4072710
loop_
_publ_author_name
'Paneque, Margarita'
'Posadas, Cristina M.'
'Poveda, Manuel L.'
'Rend\'on, Nuria'
'Mereiter, Kurt'

_publ_section_title
;
 Oxidative Coupling in the Reaction of TpMe2Ir(2,3-dimethylbutadiene) with
 Diphenylacetylene
;
_journal_issue 8
_journal_name_full Organometallics
_journal_page_first 1900
_journal_paper_doi 10.1021/om060967x
_journal_volume 26
_journal_year 2007
_chemical_formula_moiety 'C35 H42 B Ir N6'
_chemical_formula_sum 'C35 H42 B Ir N6'
_chemical_formula_weight 749.76
_chemical_name_common 'compound 2a'
_chemical_name_systematic
; 
 ? 
;
_space_group_IT_number 14
_symmetry_cell_setting monoclinic
_symmetry_space_group_name_Hall '-P 2ybc'
_symmetry_space_group_name_H-M 'P 1 21/c 1'
_atom_sites_solution_hydrogens geom
_atom_sites_solution_primary direct
_atom_sites_solution_secondary difmap
_audit_creation_method SHELXL-97
_cell_angle_alpha 90.00
_cell_angle_beta 110.413(1)
_cell_angle_gamma 90.00
_cell_formula_units_Z 4
_cell_length_a 8.9245(4)
_cell_length_b 34.7658(16)
_cell_length_c 10.8015(5)
_cell_measurement_reflns_used 7043
_cell_measurement_temperature 173(2)
_cell_measurement_theta_max 27.4
_cell_measurement_theta_min 2.3
_cell_volume 3140.9(2)
_computing_cell_refinement 'Bruker SAINT'
_computing_data_collection 'Bruker SMART'
_computing_data_reduction 'Bruker SAINT and XPREP'
_computing_molecular_graphics 'Bruker SHELXTL'
_computing_publication_material 'Bruker SHELXTL'
_computing_structure_refinement 'SHELXL-97 (Sheldrick, 1997)'
_computing_structure_solution 'SHELXS-97 (Sheldrick, 1997)'
_diffrn_ambient_temperature 173(2)
_diffrn_measured_fraction_theta_full 0.996
_diffrn_measured_fraction_theta_max 0.996
_diffrn_measurement_device_type 'Bruker Smart APEX CCD 3-axis system'
_diffrn_measurement_method '\w rotations with narrow scan frames'
_diffrn_radiation_monochromator graphite
_diffrn_radiation_source 'fine-focus sealed tube'
_diffrn_radiation_type MoK\a
_diffrn_radiation_wavelength 0.71073
_diffrn_reflns_av_R_equivalents 0.0551
_diffrn_reflns_av_sigmaI/netI 0.0467
_diffrn_reflns_limit_h_max 12
_diffrn_reflns_limit_h_min -12
_diffrn_reflns_limit_k_max 48
_diffrn_reflns_limit_k_min -48
_diffrn_reflns_limit_l_max 15
_diffrn_reflns_limit_l_min -15
_diffrn_reflns_number 55866
_diffrn_reflns_theta_full 30.00
_diffrn_reflns_theta_max 30.00
_diffrn_reflns_theta_min 2.34
_diffrn_standards_decay_% 0
_exptl_absorpt_coefficient_mu 4.286
_exptl_absorpt_correction_T_max 0.74
_exptl_absorpt_correction_T_min 0.38
_exptl_absorpt_correction_type integration
_exptl_absorpt_process_details
;
SHELXTL XPREP analytical absorption correction by Gaussian integration
;
_exptl_crystal_colour 'pale yellow'
_exptl_crystal_density_diffrn 1.586
_exptl_crystal_density_method 'not measured'
_exptl_crystal_description plate
_exptl_crystal_F_000 1504
_exptl_crystal_size_max 0.22
_exptl_crystal_size_mid 0.19
_exptl_crystal_size_min 0.09
_refine_diff_density_max 0.888
_refine_diff_density_min -2.038
_refine_diff_density_rms 0.097
_refine_ls_extinction_method none
_refine_ls_goodness_of_fit_ref 0.997
_refine_ls_hydrogen_treatment constr
_refine_ls_matrix_type full
_refine_ls_number_parameters 396
_refine_ls_number_reflns 9124
_refine_ls_number_restraints 0
_refine_ls_restrained_S_all 0.997
_refine_ls_R_factor_all 0.0419
_refine_ls_R_factor_gt 0.0291
_refine_ls_shift/su_max 0.003
_refine_ls_shift/su_mean 0.000
_refine_ls_structure_factor_coef Fsqd
_refine_ls_weighting_details 'calc w=1/[\s^2^(Fo^2^)+(0.0144P)^2^+0.0000P] where P=(Fo^2^+2Fc^2^)/3'
_refine_ls_weighting_scheme calc
_refine_ls_wR_factor_gt 0.0462
_refine_ls_wR_factor_ref 0.0484
_reflns_number_gt 7457
_reflns_number_total 9124
_reflns_threshold_expression >2sigma(I)
_cod_data_source_file om060967xsi20070126_104934.cif
_cod_data_source_block 2-830
_cod_depositor_comments
;
The following automatic conversions were performed:

'_symmetry_cell_setting' value 'Monoclinic' changed to 'monoclinic'
according to /home/saulius/struct/CIF-dictionaries/cif_core.dic
dictionary named 'cif_core.dic' version 2.4.1 from 2010-06-29.

Automatic conversion script
Id: cif_fix_values 1715 2011-07-08 13:25:40Z adriana 
;
_cod_original_sg_symbol_H-M 'P2(1)/c  '
_cod_database_code 4072710

loop_
_symmetry_equiv_pos_as_xyz
'x, y, z'
'-x, y+1/2, -z+1/2'
'-x, -y, -z'
'x, -y-1/2, z-1/2'

loop_
_atom_site_label
_atom_site_type_symbol
_atom_site_fract_x
_atom_site_fract_y
_atom_site_fract_z
_atom_site_U_iso_or_equiv
_atom_site_adp_type
_atom_site_occupancy
_atom_site_symmetry_multiplicity
_atom_site_calc_flag
_atom_site_refinement_flags
Ir Ir 0.709519(12) 0.134272(3) 0.645946(10) 0.01824(3) Uani 1 1 d .
B B 0.6576(4) 0.05343(10) 0.7682(3) 0.0239(7) Uani 1 1 d .
H0B H 0.6437 0.0287 0.8103 0.029 Uiso 1 1 calc R
N11 N 0.5055(3) 0.07744(6) 0.7371(2) 0.0213(5) Uani 1 1 d .
N12 N 0.5091(3) 0.11575(7) 0.7051(2) 0.0224(5) Uani 1 1 d .
C13 C 0.3702(3) 0.13100(9) 0.7055(2) 0.0245(6) Uani 1 1 d .
C14 C 0.2781(3) 0.10204(9) 0.7339(3) 0.0290(7) Uani 1 1 d .
H14 H 0.1740 0.1048 0.7377 0.035 Uiso 1 1 calc R
C15 C 0.3664(3) 0.06899(9) 0.7550(3) 0.0266(7) Uani 1 1 d .
C16 C 0.3256(3) 0.17256(9) 0.6900(3) 0.0315(7) Uani 1 1 d .
H16A H 0.3778 0.1851 0.6345 0.047 Uiso 1 1 calc R
H16B H 0.3603 0.1849 0.7770 0.047 Uiso 1 1 calc R
H16C H 0.2093 0.1750 0.6483 0.047 Uiso 1 1 calc R
C17 C 0.3315(4) 0.03049(9) 0.7998(3) 0.0364(8) Uani 1 1 d .
H17A H 0.3579 0.0103 0.7474 0.055 Uiso 1 1 calc R
H17B H 0.2177 0.0289 0.7882 0.055 Uiso 1 1 calc R
H17C H 0.3958 0.0269 0.8933 0.055 Uiso 1 1 calc R
N21 N 0.6949(3) 0.04454(6) 0.6430(2) 0.0218(5) Uani 1 1 d .
N22 N 0.7519(3) 0.07352(6) 0.5829(2) 0.0207(5) Uani 1 1 d .
C23 C 0.8254(3) 0.05564(8) 0.5091(3) 0.0236(6) Uani 1 1 d .
C24 C 0.8098(3) 0.01584(8) 0.5180(3) 0.0283(7) Uani 1 1 d .
H24 H 0.8482 -0.0033 0.4737 0.034 Uiso 1 1 calc R
C25 C 0.7287(3) 0.00970(8) 0.6028(3) 0.0254(6) Uani 1 1 d .
C26 C 0.9170(3) 0.07481(8) 0.4340(3) 0.0297(7) Uani 1 1 d .
H26A H 0.9413 0.1014 0.4649 0.045 Uiso 1 1 calc R
H26B H 0.8529 0.0748 0.3396 0.045 Uiso 1 1 calc R
H26C H 1.0170 0.0608 0.4483 0.045 Uiso 1 1 calc R
C27 C 0.6775(4) -0.02740(8) 0.6452(3) 0.0343(8) Uani 1 1 d .
H27A H 0.7023 -0.0486 0.5959 0.052 Uiso 1 1 calc R
H27B H 0.5621 -0.0267 0.6276 0.052 Uiso 1 1 calc R
H27C H 0.7345 -0.0312 0.7400 0.052 Uiso 1 1 calc R
N31 N 0.8003(3) 0.07597(6) 0.8656(2) 0.0232(5) Uani 1 1 d .
N32 N 0.8515(3) 0.10969(6) 0.8267(2) 0.0214(5) Uani 1 1 d .
C33 C 0.9882(3) 0.11975(8) 0.9230(3) 0.0219(6) Uani 1 1 d .
C34 C 1.0228(3) 0.09275(9) 1.0241(3) 0.0272(6) Uani 1 1 d .
H34 H 1.1125 0.0930 1.1040 0.033 Uiso 1 1 calc R
C35 C 0.9030(3) 0.06572(8) 0.9868(3) 0.0248(6) Uani 1 1 d .
C36 C 1.0834(3) 0.15457(9) 0.9160(3) 0.0311(7) Uani 1 1 d .
H36A H 1.0632 0.1611 0.8233 0.047 Uiso 1 1 calc R
H36B H 1.1975 0.1492 0.9604 0.047 Uiso 1 1 calc R
H36C H 1.0518 0.1762 0.9596 0.047 Uiso 1 1 calc R
C37 C 0.8744(4) 0.03165(9) 1.0601(3) 0.0346(7) Uani 1 1 d .
H37A H 0.8625 0.0085 1.0055 0.052 Uiso 1 1 calc R
H37B H 0.7767 0.0357 1.0803 0.052 Uiso 1 1 calc R
H37C H 0.9653 0.0284 1.1426 0.052 Uiso 1 1 calc R
C1 C 0.7051(3) 0.18767(8) 0.7282(3) 0.0251(6) Uani 1 1 d .
H1A H 0.6113 0.1912 0.7559 0.030 Uiso 1 1 calc R
H1B H 0.8048 0.1935 0.8027 0.030 Uiso 1 1 calc R
C2 C 0.6912(3) 0.21018(8) 0.6040(3) 0.0248(6) Uani 1 1 d .
C3 C 0.8573(3) 0.20684(8) 0.5909(3) 0.0253(6) Uani 1 1 d .
H3 H 0.9427 0.2122 0.6780 0.030 Uiso 1 1 calc R
C4 C 0.8565(3) 0.16414(8) 0.5579(3) 0.0227(6) Uani 1 1 d .
H4 H 0.9537 0.1516 0.5501 0.027 Uiso 1 1 calc R
C5 C 0.6260(4) 0.25100(8) 0.5971(3) 0.0389(8) Uani 1 1 d .
H5A H 0.6924 0.2656 0.6744 0.058 Uiso 1 1 calc R
H5B H 0.5158 0.2501 0.5960 0.058 Uiso 1 1 calc R
H5C H 0.6281 0.2636 0.5165 0.058 Uiso 1 1 calc R
C6 C 0.8828(4) 0.23183(9) 0.4833(3) 0.0366(8) Uani 1 1 d .
H6A H 0.9840 0.2248 0.4728 0.055 Uiso 1 1 calc R
H6B H 0.8861 0.2590 0.5086 0.055 Uiso 1 1 calc R
H6C H 0.7945 0.2277 0.3997 0.055 Uiso 1 1 calc R
C7 C 0.5917(3) 0.17945(7) 0.4999(2) 0.0199(6) Uani 1 1 d .
C8 C 0.6991(3) 0.15680(7) 0.4606(2) 0.0182(5) Uani 1 1 d .
C41 C 0.4209(3) 0.18341(8) 0.4129(2) 0.0211(6) Uani 1 1 d .
C42 C 0.3724(3) 0.21613(9) 0.3352(3) 0.0295(7) Uani 1 1 d .
H42 H 0.4474 0.2361 0.3413 0.035 Uiso 1 1 calc R
C43 C 0.2158(4) 0.22017(9) 0.2486(3) 0.0363(8) Uani 1 1 d .
H43 H 0.1847 0.2428 0.1966 0.044 Uiso 1 1 calc R
C44 C 0.1059(4) 0.19150(10) 0.2381(3) 0.0364(8) Uani 1 1 d .
H44 H -0.0015 0.1944 0.1801 0.044 Uiso 1 1 calc R
C45 C 0.1530(3) 0.15849(9) 0.3125(3) 0.0308(7) Uani 1 1 d .
H45 H 0.0778 0.1384 0.3044 0.037 Uiso 1 1 calc R
C46 C 0.3084(3) 0.15430(8) 0.3988(3) 0.0246(6) Uani 1 1 d .
H46 H 0.3390 0.1314 0.4491 0.030 Uiso 1 1 calc R
C51 C 0.6550(3) 0.13719(8) 0.3300(2) 0.0190(5) Uani 1 1 d .
C52 C 0.7230(3) 0.15150(8) 0.2413(3) 0.0247(6) Uani 1 1 d .
H52 H 0.7994 0.1717 0.2683 0.030 Uiso 1 1 calc R
C53 C 0.6817(4) 0.13695(9) 0.1149(3) 0.0334(7) Uani 1 1 d .
H53 H 0.7283 0.1474 0.0554 0.040 Uiso 1 1 calc R
C54 C 0.5723(4) 0.10710(10) 0.0745(3) 0.0367(8) Uani 1 1 d .
H54 H 0.5440 0.0969 -0.0122 0.044 Uiso 1 1 calc R
C55 C 0.5047(3) 0.09232(9) 0.1616(3) 0.0339(7) Uani 1 1 d .
H55 H 0.4296 0.0719 0.1345 0.041 Uiso 1 1 calc R
C56 C 0.5457(3) 0.10714(8) 0.2886(3) 0.0250(6) Uani 1 1 d .
H56 H 0.4988 0.0967 0.3478 0.030 Uiso 1 1 calc R

loop_
_atom_site_aniso_label
_atom_site_aniso_U_11
_atom_site_aniso_U_22
_atom_site_aniso_U_33
_atom_site_aniso_U_23
_atom_site_aniso_U_13
_atom_site_aniso_U_12
Ir 0.01839(5) 0.01815(5) 0.01812(5) 0.00005(5) 0.00628(4) -0.00179(5)
B 0.0274(18) 0.0213(17) 0.0252(16) 0.0047(13) 0.0120(14) -0.0026(14)
N11 0.0229(12) 0.0201(12) 0.0235(12) 0.0003(9) 0.0112(10) -0.0036(10)
N12 0.0215(12) 0.0257(13) 0.0227(12) 0.0009(10) 0.0110(10) -0.0018(10)
C13 0.0218(14) 0.0334(17) 0.0207(13) -0.0019(12) 0.0104(11) 0.0001(13)
C14 0.0222(15) 0.0384(19) 0.0300(15) -0.0045(14) 0.0136(13) -0.0061(13)
C15 0.0261(16) 0.0345(18) 0.0211(14) -0.0042(12) 0.0106(12) -0.0103(13)
C16 0.0255(16) 0.0384(19) 0.0336(17) -0.0017(14) 0.0143(14) 0.0040(14)
C17 0.0359(19) 0.0365(19) 0.0415(19) -0.0015(15) 0.0196(15) -0.0154(15)
N21 0.0226(12) 0.0166(11) 0.0268(12) 0.0030(10) 0.0092(10) -0.0013(10)
N22 0.0234(12) 0.0208(12) 0.0194(11) 0.0034(9) 0.0092(10) -0.0018(10)
C23 0.0223(15) 0.0254(15) 0.0226(14) 0.0009(12) 0.0073(12) 0.0051(12)
C24 0.0272(16) 0.0222(15) 0.0353(17) -0.0044(13) 0.0107(13) 0.0059(12)
C25 0.0234(15) 0.0188(15) 0.0314(15) -0.0001(12) 0.0064(13) 0.0003(12)
C26 0.0305(17) 0.0283(16) 0.0357(17) 0.0029(13) 0.0184(14) 0.0060(13)
C27 0.0343(19) 0.0194(15) 0.051(2) 0.0017(14) 0.0171(16) -0.0003(13)
N31 0.0229(12) 0.0250(12) 0.0221(12) 0.0043(10) 0.0082(10) -0.0018(11)
N32 0.0224(12) 0.0223(12) 0.0208(11) 0.0024(9) 0.0091(10) -0.0027(10)
C33 0.0191(14) 0.0269(15) 0.0208(13) -0.0023(11) 0.0085(11) -0.0003(11)
C34 0.0215(15) 0.0335(17) 0.0230(14) 0.0025(13) 0.0033(12) 0.0026(13)
C35 0.0256(15) 0.0276(16) 0.0227(14) 0.0051(12) 0.0104(12) 0.0058(12)
C36 0.0253(16) 0.0389(19) 0.0292(16) -0.0014(14) 0.0098(13) -0.0046(14)
C37 0.0338(18) 0.0360(19) 0.0327(17) 0.0121(15) 0.0101(14) 0.0016(15)
C1 0.0268(16) 0.0237(15) 0.0239(14) -0.0042(12) 0.0078(12) -0.0009(12)
C2 0.0316(17) 0.0183(14) 0.0219(13) -0.0036(11) 0.0061(13) -0.0014(12)
C3 0.0251(15) 0.0220(15) 0.0229(14) 0.0006(11) 0.0010(12) -0.0112(12)
C4 0.0199(14) 0.0242(15) 0.0227(13) 0.0004(12) 0.0059(11) -0.0036(12)
C5 0.056(2) 0.0216(17) 0.0313(17) -0.0039(13) 0.0051(16) 0.0026(15)
C6 0.047(2) 0.0286(18) 0.0297(16) 0.0025(13) 0.0071(15) -0.0177(15)
C7 0.0215(14) 0.0186(14) 0.0180(13) -0.0003(10) 0.0049(11) -0.0009(11)
C8 0.0188(13) 0.0170(13) 0.0184(13) 0.0021(10) 0.0061(11) -0.0016(10)
C41 0.0223(14) 0.0217(15) 0.0195(13) -0.0019(11) 0.0077(11) 0.0022(11)
C42 0.0245(16) 0.0296(17) 0.0335(16) 0.0044(13) 0.0090(13) 0.0006(13)
C43 0.0294(18) 0.0382(19) 0.0379(18) 0.0126(15) 0.0072(15) 0.0093(15)
C44 0.0193(16) 0.055(2) 0.0315(17) 0.0084(15) 0.0044(13) 0.0041(15)
C45 0.0232(16) 0.0407(19) 0.0291(16) -0.0008(14) 0.0097(13) -0.0051(14)
C46 0.0260(16) 0.0256(16) 0.0233(14) 0.0019(12) 0.0099(12) 0.0006(12)
C51 0.0164(12) 0.0198(13) 0.0201(12) -0.0010(11) 0.0054(10) 0.0027(11)
C52 0.0227(15) 0.0248(15) 0.0280(15) 0.0015(12) 0.0108(12) 0.0006(12)
C53 0.0359(18) 0.044(2) 0.0256(15) 0.0038(14) 0.0173(13) 0.0053(16)
C54 0.0355(19) 0.049(2) 0.0252(16) -0.0112(14) 0.0093(14) 0.0048(16)
C55 0.0249(16) 0.040(2) 0.0359(17) -0.0147(15) 0.0096(14) -0.0069(14)
C56 0.0217(15) 0.0275(16) 0.0275(15) -0.0055(12) 0.0107(12) -0.0042(12)

loop_
_atom_type_symbol
_atom_type_description
_atom_type_scat_dispersion_real
_atom_type_scat_dispersion_imag
_atom_type_scat_source
C C 0.0033 0.0016 'International Tables Vol C Tables 4.2.6.8 and 6.1.1.4'
H H 0.0000 0.0000 'International Tables Vol C Tables 4.2.6.8 and 6.1.1.4'
B B 0.0013 0.0007 'International Tables Vol C Tables 4.2.6.8 and 6.1.1.4'
N N 0.0061 0.0033 'International Tables Vol C Tables 4.2.6.8 and 6.1.1.4'
Ir Ir -1.4442 7.9887 'International Tables Vol C Tables 4.2.6.8 and 6.1.1.4'

loop_
_geom_angle_atom_site_label_1
_geom_angle_atom_site_label_2
_geom_angle_atom_site_label_3
_geom_angle
C1 Ir N32 93.53(10)
C1 Ir C8 94.19(10)
N32 Ir C8 147.16(9)
C1 Ir C4 82.04(11)
N32 Ir C4 110.23(9)
C8 Ir C4 39.91(9)
C1 Ir N12 89.92(10)
N32 Ir N12 84.19(8)
C8 Ir N12 127.66(9)
C4 Ir N12 163.79(9)
C1 Ir C7 66.01(10)
N32 Ir C7 158.80(9)
C8 Ir C7 38.02(9)
C4 Ir C7 63.34(10)
N12 Ir C7 100.53(9)
C1 Ir N22 170.75(9)
N32 Ir N22 78.04(8)
C8 Ir N22 91.00(9)
C4 Ir N22 97.19(9)
N12 Ir N22 92.97(8)
C7 Ir N22 121.92(8)
N11 B N21 111.5(2)
N11 B N31 109.2(2)
N21 B N31 108.7(2)
N11 B H0B 109.1
N21 B H0B 109.1
N31 B H0B 109.1
C15 N11 N12 110.4(2)
C15 N11 B 129.7(2)
N12 N11 B 119.1(2)
C13 N12 N11 106.1(2)
C13 N12 Ir 136.74(19)
N11 N12 Ir 116.68(16)
N12 C13 C14 109.2(3)
N12 C13 C16 126.1(3)
C14 C13 C16 124.5(3)
C15 C14 C13 107.1(3)
C15 C14 H14 126.5
C13 C14 H14 126.5
N11 C15 C14 107.3(3)
N11 C15 C17 123.1(3)
C14 C15 C17 129.4(3)
C13 C16 H16A 109.5
C13 C16 H16B 109.5
H16A C16 H16B 109.5
C13 C16 H16C 109.5
H16A C16 H16C 109.5
H16B C16 H16C 109.5
C15 C17 H17A 109.5
C15 C17 H17B 109.5
H17A C17 H17B 109.5
C15 C17 H17C 109.5
H17A C17 H17C 109.5
H17B C17 H17C 109.5
C25 N21 N22 109.9(2)
C25 N21 B 127.1(2)
N22 N21 B 119.6(2)
C23 N22 N21 106.0(2)
C23 N22 Ir 139.97(19)
N21 N22 Ir 113.89(16)
N22 C23 C24 109.6(3)
N22 C23 C26 125.9(3)
C24 C23 C26 124.4(3)
C25 C24 C23 106.8(3)
C25 C24 H24 126.6
C23 C24 H24 126.6
N21 C25 C24 107.7(3)
N21 C25 C27 123.2(3)
C24 C25 C27 129.1(3)
C23 C26 H26A 109.5
C23 C26 H26B 109.5
H26A C26 H26B 109.5
C23 C26 H26C 109.5
H26A C26 H26C 109.5
H26B C26 H26C 109.5
C25 C27 H27A 109.5
C25 C27 H27B 109.5
H27A C27 H27B 109.5
C25 C27 H27C 109.5
H27A C27 H27C 109.5
H27B C27 H27C 109.5
C35 N31 N32 109.5(2)
C35 N31 B 129.7(2)
N32 N31 B 120.3(2)
C33 N32 N31 107.0(2)
C33 N32 Ir 134.68(19)
N31 N32 Ir 118.25(16)
N32 C33 C34 109.0(2)
N32 C33 C36 123.3(2)
C34 C33 C36 127.7(2)
C35 C34 C33 107.1(2)
C35 C34 H34 126.4
C33 C34 H34 126.4
N31 C35 C34 107.3(2)
N31 C35 C37 122.4(3)
C34 C35 C37 130.2(3)
C33 C36 H36A 109.5
C33 C36 H36B 109.5
H36A C36 H36B 109.5
C33 C36 H36C 109.5
H36A C36 H36C 109.5
H36B C36 H36C 109.5
C35 C37 H37A 109.5
C35 C37 H37B 109.5
H37A C37 H37B 109.5
C35 C37 H37C 109.5
H37A C37 H37C 109.5
H37B C37 H37C 109.5
C2 C1 Ir 95.21(16)
C2 C1 H1A 112.7
Ir C1 H1A 112.7
C2 C1 H1B 112.7
Ir C1 H1B 112.7
H1A C1 H1B 110.2
C1 C2 C5 115.7(2)
C1 C2 C3 104.9(2)
C5 C2 C3 115.3(2)
C1 C2 C7 97.6(2)
C5 C2 C7 119.0(2)
C3 C2 C7 101.8(2)
C4 C3 C6 111.4(2)
C4 C3 C2 99.7(2)
C6 C3 C2 115.4(2)
C4 C3 H3 110.0
C6 C3 H3 110.0
C2 C3 H3 110.0
C8 C4 C3 105.3(2)
C8 C4 Ir 69.41(14)
C3 C4 Ir 108.77(18)
C8 C4 H4 120.7
C3 C4 H4 120.7
Ir C4 H4 120.7
C2 C5 H5A 109.5
C2 C5 H5B 109.5
H5A C5 H5B 109.5
C2 C5 H5C 109.5
H5A C5 H5C 109.5
H5B C5 H5C 109.5
C3 C6 H6A 109.5
C3 C6 H6B 109.5
H6A C6 H6B 109.5
C3 C6 H6C 109.5
H6A C6 H6C 109.5
H6B C6 H6C 109.5
C8 C7 C41 120.8(2)
C8 C7 C2 108.5(2)
C41 C7 C2 125.6(2)
C8 C7 Ir 67.42(14)
C41 C7 Ir 129.87(19)
C2 C7 Ir 87.88(15)
C7 C8 C4 105.7(2)
C7 C8 C51 123.8(2)
C4 C8 C51 129.3(2)
C7 C8 Ir 74.57(15)
C4 C8 Ir 70.69(14)
C51 C8 Ir 129.37(18)
C42 C41 C46 117.8(3)
C42 C41 C7 119.4(2)
C46 C41 C7 122.7(2)
C41 C42 C43 121.1(3)
C41 C42 H42 119.4
C43 C42 H42 119.4
C44 C43 C42 120.2(3)
C44 C43 H43 119.9
C42 C43 H43 119.9
C43 C44 C45 119.4(3)
C43 C44 H44 120.3
C45 C44 H44 120.3
C44 C45 C46 120.7(3)
C44 C45 H45 119.7
C46 C45 H45 119.7
C45 C46 C41 120.7(3)
C45 C46 H46 119.6
C41 C46 H46 119.6
C52 C51 C56 118.2(2)
C52 C51 C8 117.0(2)
C56 C51 C8 124.8(2)
C53 C52 C51 121.3(3)
C53 C52 H52 119.3
C51 C52 H52 119.3
C52 C53 C54 120.0(3)
C52 C53 H53 120.0
C54 C53 H53 120.0
C55 C54 C53 119.4(3)
C55 C54 H54 120.3
C53 C54 H54 120.3
C54 C55 C56 120.5(3)
C54 C55 H55 119.8
C56 C55 H55 119.8
C55 C56 C51 120.6(3)
C55 C56 H56 119.7
C51 C56 H56 119.7

loop_
_geom_bond_atom_site_label_1
_geom_bond_atom_site_label_2
_geom_bond_distance
Ir C1 2.064(3)
Ir N32 2.103(2)
Ir C8 2.122(2)
Ir C4 2.139(3)
Ir N12 2.195(2)
Ir C7 2.215(3)
Ir N22 2.291(2)
B N11 1.528(4)
B N21 1.533(4)
B N31 1.552(4)
B H0B 1.0000
N11 C15 1.354(3)
N11 N12 1.379(3)
N12 C13 1.350(3)
C13 C14 1.399(4)
C13 C16 1.492(4)
C14 C15 1.367(4)
C14 H14 0.9500
C15 C17 1.493(4)
C16 H16A 0.9800
C16 H16B 0.9800
C16 H16C 0.9800
C17 H17A 0.9800
C17 H17B 0.9800
C17 H17C 0.9800
N21 C25 1.355(3)
N21 N22 1.387(3)
N22 C23 1.348(3)
C23 C24 1.397(4)
C23 C26 1.495(4)
C24 C25 1.369(4)
C24 H24 0.9500
C25 C27 1.493(4)
C26 H26A 0.9800
C26 H26B 0.9800
C26 H26C 0.9800
C27 H27A 0.9800
C27 H27B 0.9800
C27 H27C 0.9800
N31 C35 1.357(3)
N31 N32 1.376(3)
N32 C33 1.345(3)
C33 C34 1.390(4)
C33 C36 1.496(4)
C34 C35 1.375(4)
C34 H34 0.9500
C35 C37 1.495(4)
C36 H36A 0.9800
C36 H36B 0.9800
C36 H36C 0.9800
C37 H37A 0.9800
C37 H37B 0.9800
C37 H37C 0.9800
C1 C2 1.521(4)
C1 H1A 0.9900
C1 H1B 0.9900
C2 C5 1.526(4)
C2 C3 1.542(4)
C2 C7 1.581(4)
C3 C4 1.526(4)
C3 C6 1.530(4)
C3 H3 1.0000
C4 C8 1.454(3)
C4 H4 1.0000
C5 H5A 0.9800
C5 H5B 0.9800
C5 H5C 0.9800
C6 H6A 0.9800
C6 H6B 0.9800
C6 H6C 0.9800
C7 C8 1.415(3)
C7 C41 1.492(3)
C8 C51 1.491(3)
C41 C42 1.390(4)
C41 C46 1.396(4)
C42 C43 1.391(4)
C42 H42 0.9500
C43 C44 1.375(4)
C43 H43 0.9500
C44 C45 1.380(4)
C44 H44 0.9500
C45 C46 1.383(4)
C45 H45 0.9500
C46 H46 0.9500
C51 C52 1.392(4)
C51 C56 1.392(4)
C52 C53 1.381(4)
C52 H52 0.9500
C53 C54 1.387(4)
C53 H53 0.9500
C54 C55 1.382(4)
C54 H54 0.9500
C55 C56 1.389(4)
C55 H55 0.9500
C56 H56 0.9500

loop_
_geom_torsion_atom_site_label_1
_geom_torsion_atom_site_label_2
_geom_torsion_atom_site_label_3
_geom_torsion_atom_site_label_4
_geom_torsion
N21 B N11 C15 118.4(3)
N31 B N11 C15 -121.5(3)
N21 B N11 N12 -73.1(3)
N31 B N11 N12 47.0(3)
C15 N11 N12 C13 0.9(3)
B N11 N12 C13 -169.6(2)
C15 N11 N12 Ir -172.16(16)
B N11 N12 Ir 17.3(3)
C1 Ir N12 C13 42.0(3)
N32 Ir N12 C13 135.6(3)
C8 Ir N12 C13 -53.2(3)
C4 Ir N12 C13 -17.9(5)
C7 Ir N12 C13 -23.5(3)
N22 Ir N12 C13 -146.8(3)
C1 Ir N12 N11 -147.71(18)
N32 Ir N12 N11 -54.15(17)
C8 Ir N12 N11 117.05(18)
C4 Ir N12 N11 152.3(3)
C7 Ir N12 N11 146.74(17)
N22 Ir N12 N11 23.50(17)
N11 N12 C13 C14 -1.7(3)
Ir N12 C13 C14 169.23(19)
N11 N12 C13 C16 173.4(2)
Ir N12 C13 C16 -15.6(4)
N12 C13 C14 C15 1.9(3)
C16 C13 C14 C15 -173.3(2)
N12 N11 C15 C14 0.3(3)
B N11 C15 C14 169.5(3)
N12 N11 C15 C17 -175.6(2)
B N11 C15 C17 -6.3(4)
C13 C14 C15 N11 -1.3(3)
C13 C14 C15 C17 174.2(3)
N11 B N21 C25 -130.0(3)
N31 B N21 C25 109.6(3)
N11 B N21 N22 72.9(3)
N31 B N21 N22 -47.5(3)
C25 N21 N22 C23 -2.0(3)
B N21 N22 C23 158.7(2)
C25 N21 N22 Ir -178.38(16)
B N21 N22 Ir -17.6(3)
N32 Ir N22 C23 -114.4(3)
C8 Ir N22 C23 34.3(3)
C4 Ir N22 C23 -5.2(3)
N12 Ir N22 C23 162.1(3)
C7 Ir N22 C23 57.8(3)
N32 Ir N22 N21 60.17(16)
C8 Ir N22 N21 -151.04(17)
C4 Ir N22 N21 169.41(17)
N12 Ir N22 N21 -23.25(17)
C7 Ir N22 N21 -127.60(16)
N21 N22 C23 C24 2.3(3)
Ir N22 C23 C24 177.2(2)
N21 N22 C23 C26 -174.9(2)
Ir N22 C23 C26 0.0(4)
N22 C23 C24 C25 -1.8(3)
C26 C23 C24 C25 175.4(3)
N22 N21 C25 C24 0.9(3)
B N21 C25 C24 -158.0(3)
N22 N21 C25 C27 -177.4(2)
B N21 C25 C27 23.6(4)
C23 C24 C25 N21 0.6(3)
C23 C24 C25 C27 178.7(3)
N11 B N31 C35 122.8(3)
N21 B N31 C35 -115.4(3)
N11 B N31 N32 -65.8(3)
N21 B N31 N32 56.0(3)
C35 N31 N32 C33 1.4(3)
B N31 N32 C33 -171.6(2)
C35 N31 N32 Ir -177.02(17)
B N31 N32 Ir 10.0(3)
C1 Ir N32 C33 -49.4(3)
C8 Ir N32 C33 53.9(3)
C4 Ir N32 C33 33.4(3)
N12 Ir N32 C33 -138.9(3)
C7 Ir N32 C33 -34.7(4)
N22 Ir N32 C33 126.8(3)
C1 Ir N32 N31 128.48(19)
C8 Ir N32 N31 -128.2(2)
C4 Ir N32 N31 -148.70(18)
N12 Ir N32 N31 38.92(18)
C7 Ir N32 N31 143.1(2)
N22 Ir N32 N31 -55.37(18)
N31 N32 C33 C34 -0.9(3)
Ir N32 C33 C34 177.2(2)
N31 N32 C33 C36 178.5(2)
Ir N32 C33 C36 -3.5(4)
N32 C33 C34 C35 0.0(3)
C36 C33 C34 C35 -179.3(3)
N32 N31 C35 C34 -1.4(3)
B N31 C35 C34 170.8(3)
N32 N31 C35 C37 175.9(3)
B N31 C35 C37 -11.9(5)
C33 C34 C35 N31 0.8(3)
C33 C34 C35 C37 -176.2(3)
N32 Ir C1 C2 149.93(17)
C8 Ir C1 C2 1.88(18)
C4 Ir C1 C2 39.98(17)
N12 Ir C1 C2 -125.89(17)
C7 Ir C1 C2 -24.32(16)
Ir C1 C2 C5 159.5(2)
Ir C1 C2 C3 -72.2(2)
Ir C1 C2 C7 32.14(19)
C1 C2 C3 C4 68.8(2)
C5 C2 C3 C4 -162.7(2)
C7 C2 C3 C4 -32.5(2)
C1 C2 C3 C6 -171.9(2)
C5 C2 C3 C6 -43.4(3)
C7 C2 C3 C6 86.8(3)
C6 C3 C4 C8 -78.2(3)
C2 C3 C4 C8 44.1(3)
C6 C3 C4 Ir -151.22(19)
C2 C3 C4 Ir -28.9(2)
C1 Ir C4 C8 -106.39(16)
N32 Ir C4 C8 162.76(14)
N12 Ir C4 C8 -45.5(4)
C7 Ir C4 C8 -39.30(14)
N22 Ir C4 C8 82.91(15)
C1 Ir C4 C3 -6.58(18)
N32 Ir C4 C3 -97.43(18)
C8 Ir C4 C3 99.8(2)
N12 Ir C4 C3 54.4(4)
C7 Ir C4 C3 60.51(17)
N22 Ir C4 C3 -177.28(17)
C1 C2 C7 C8 -94.9(2)
C5 C2 C7 C8 140.0(3)
C3 C2 C7 C8 12.1(3)
C1 C2 C7 C41 110.1(3)
C5 C2 C7 C41 -15.0(4)
C3 C2 C7 C41 -142.9(3)
C1 C2 C7 Ir -29.61(18)
C5 C2 C7 Ir -154.7(2)
C3 C2 C7 Ir 77.39(18)
C1 Ir C7 C8 134.36(18)
N32 Ir C7 C8 118.3(3)
C4 Ir C7 C8 41.28(15)
N12 Ir C7 C8 -140.47(15)
N22 Ir C7 C8 -40.23(18)
C1 Ir C7 C41 -113.5(3)
N32 Ir C7 C41 -129.6(3)
C8 Ir C7 C41 112.1(3)
C4 Ir C7 C41 153.4(3)
N12 Ir C7 C41 -28.4(2)
N22 Ir C7 C41 71.9(3)
C1 Ir C7 C2 23.26(15)
N32 Ir C7 C2 7.2(3)
C8 Ir C7 C2 -111.1(2)
C4 Ir C7 C2 -69.82(16)
N12 Ir C7 C2 108.43(15)
N22 Ir C7 C2 -151.33(14)
C41 C7 C8 C4 171.6(2)
C2 C7 C8 C4 15.3(3)
Ir C7 C8 C4 -64.28(17)
C41 C7 C8 C51 3.3(4)
C2 C7 C8 C51 -153.1(2)
Ir C7 C8 C51 127.4(3)
C41 C7 C8 Ir -124.1(2)
C2 C7 C8 Ir 79.53(18)
C3 C4 C8 C7 -37.7(3)
Ir C4 C8 C7 66.96(17)
C3 C4 C8 C51 129.7(3)
Ir C4 C8 C51 -125.6(3)
C3 C4 C8 Ir -104.68(19)
C1 Ir C8 C7 -40.91(16)
N32 Ir C8 C7 -144.06(17)
C4 Ir C8 C7 -113.2(2)
N12 Ir C8 C7 52.23(18)
N22 Ir C8 C7 146.75(15)
C1 Ir C8 C4 72.30(17)
N32 Ir C8 C4 -30.8(2)
N12 Ir C8 C4 165.44(14)
C7 Ir C8 C4 113.2(2)
N22 Ir C8 C4 -100.04(15)
C1 Ir C8 C51 -162.2(2)
N32 Ir C8 C51 94.7(3)
C4 Ir C8 C51 125.5(3)
N12 Ir C8 C51 -69.0(3)
C7 Ir C8 C51 -121.3(3)
N22 Ir C8 C51 25.5(2)
C8 C7 C41 C42 -99.5(3)
C2 C7 C41 C42 52.6(4)
Ir C7 C41 C42 175.3(2)
C8 C7 C41 C46 75.9(3)
C2 C7 C41 C46 -132.0(3)
Ir C7 C41 C46 -9.3(4)
C46 C41 C42 C43 1.6(4)
C7 C41 C42 C43 177.2(3)
C41 C42 C43 C44 -0.3(5)
C42 C43 C44 C45 -1.0(5)
C43 C44 C45 C46 1.1(5)
C44 C45 C46 C41 0.2(4)
C42 C41 C46 C45 -1.5(4)
C7 C41 C46 C45 -177.0(3)
C7 C8 C51 C52 110.5(3)
C4 C8 C51 C52 -55.0(4)
Ir C8 C51 C52 -151.8(2)
C7 C8 C51 C56 -66.2(4)
C4 C8 C51 C56 128.4(3)
Ir C8 C51 C56 31.5(4)
C56 C51 C52 C53 1.2(4)
C8 C51 C52 C53 -175.7(3)
C51 C52 C53 C54 -1.0(4)
C52 C53 C54 C55 0.4(5)
C53 C54 C55 C56 0.0(5)
C54 C55 C56 C51 0.3(5)
C52 C51 C56 C55 -0.8(4)
C8 C51 C56 C55 175.8(3)
